data_7224127
loop_
_publ_author_name
'Pal, Sanchari'
'Pal, Tapan K.'
'Bharadwaj, Parimal K.'

_publ_section_title
;
 Solvothermal synthesis of coordination polymers at different temperatures
 and their luminescence studies
;
_journal_issue 10
_journal_name_full CrystEngComm
_journal_page_first 1825
_journal_paper_doi 10.1039/C5CE02540K
_journal_volume 18
_journal_year 2016
_chemical_formula_moiety 'C27 H20 N2 O6 Zn'
_chemical_formula_sum 'C27 H20 N2 O6 Zn'
_chemical_formula_weight 533.82
_chemical_name_systematic
;
 ?
;
_space_group_IT_number 2
_symmetry_cell_setting triclinic
_symmetry_space_group_name_Hall '-P 1'
_symmetry_space_group_name_H-M 'P -1'
_atom_sites_solution_hydrogens geom
_atom_sites_solution_primary direct
_atom_sites_solution_secondary difmap
_audit_creation_method SHELXL-97
_audit_update_record
;
2015-11-19 deposited with the CCDC.
2016-02-03 downloaded from the CCDC.
;
_cell_angle_alpha 82.222(5)
_cell_angle_beta 88.158(5)
_cell_angle_gamma 88.201(5)
_cell_formula_units_Z 4
_cell_length_a 11.106(5)
_cell_length_b 15.856(5)
_cell_length_c 17.853(5)
_cell_measurement_reflns_used 999
_cell_measurement_temperature 100(2)
_cell_measurement_theta_max 25.50
_cell_measurement_theta_min 2.14
_cell_volume 3112.2(19)
_computing_structure_refinement 'SHELXL-97 (Sheldrick, 1997)'
_diffrn_ambient_temperature 100(2)
_diffrn_measured_fraction_theta_full 0.988
_diffrn_measured_fraction_theta_max 0.988
_diffrn_measurement_device_type 'BRUKER SMART APEX'
_diffrn_measurement_method /w-scans
_diffrn_radiation_monochromator graphite
_diffrn_radiation_source 'fine-focus sealed tube'
_diffrn_radiation_type MoK\a
_diffrn_radiation_wavelength 0.71073
_diffrn_reflns_av_R_equivalents 0.0440
_diffrn_reflns_av_sigmaI/netI 0.0733
_diffrn_reflns_limit_h_max 13
_diffrn_reflns_limit_h_min -13
_diffrn_reflns_limit_k_max 19
_diffrn_reflns_limit_k_min -19
_diffrn_reflns_limit_l_max 16
_diffrn_reflns_limit_l_min -21
_diffrn_reflns_number 21992
_diffrn_reflns_theta_full 25.50
_diffrn_reflns_theta_max 25.50
_diffrn_reflns_theta_min 2.14
_exptl_absorpt_coefficient_mu 0.825
_exptl_absorpt_correction_T_max 0.7457
_exptl_absorpt_correction_T_min 0.5583
_exptl_absorpt_correction_type empirical
_exptl_absorpt_process_details sadabs
_exptl_crystal_colour orange
_exptl_crystal_density_diffrn 1.139
_exptl_crystal_density_method 'not measured'
_exptl_crystal_description block
_exptl_crystal_F_000 1096
_exptl_crystal_size_max 0.18
_exptl_crystal_size_mid 0.16
_exptl_crystal_size_min 0.14
_platon_squeeze_details ' ?'
_refine_diff_density_max 1.658
_refine_diff_density_min -0.666
_refine_diff_density_rms 0.106
_refine_ls_extinction_method none
_refine_ls_goodness_of_fit_ref 1.048
_refine_ls_hydrogen_treatment mixed
_refine_ls_matrix_type full
_refine_ls_number_parameters 643
_refine_ls_number_reflns 11448
_refine_ls_number_restraints 0
_refine_ls_restrained_S_all 1.048
_refine_ls_R_factor_all 0.0743
_refine_ls_R_factor_gt 0.0601
_refine_ls_shift/su_max 0.007
_refine_ls_shift/su_mean 0.000
_refine_ls_structure_factor_coef Fsqd
_refine_ls_weighting_details 'calc w=1/[\s^2^(Fo^2^)+(0.0717P)^2^+7.3021P] where P=(Fo^2^+2Fc^2^)/3'
_refine_ls_weighting_scheme calc
_refine_ls_wR_factor_gt 0.1561
_refine_ls_wR_factor_ref 0.1613
_reflns_number_gt 8955
_reflns_number_total 11448
_reflns_threshold_expression >2sigma(I)
_cod_data_source_file c5ce02540k2.cif
_cod_data_source_block 2
_cod_depositor_comments 'Adding full bibliography for 7224126--7224131.cif.'
_cod_original_sg_symbol_H-M P-1
_cod_database_code 7224127

loop_
_symmetry_equiv_pos_as_xyz
'x, y, z'
'-x, -y, -z'

loop_
_atom_site_label
_atom_site_type_symbol
_atom_site_fract_x
_atom_site_fract_y
_atom_site_fract_z
_atom_site_U_iso_or_equiv
_atom_site_adp_type
_atom_site_occupancy
_atom_site_symmetry_multiplicity
_atom_site_calc_flag
_atom_site_refinement_flags
Zn1 Zn 0.00288(4) 0.08932(3) 0.50868(2) 0.00988(13) Uani 1 1 d .
Zn2 Zn -0.51105(4) 0.59232(3) 0.47256(2) 0.01025(13) Uani 1 1 d .
O4 O 0.3718(3) 0.56885(18) 0.39234(16) 0.0172(6) Uani 1 1 d .
O11 O 0.1292(3) -0.04937(18) 0.41400(17) 0.0214(7) Uani 1 1 d .
O1 O 0.1383(3) 0.3393(2) -0.04769(17) 0.0292(8) Uani 1 1 d .
O9 O 0.8755(3) -0.04527(19) 0.41163(17) 0.0222(7) Uani 1 1 d .
O7 O 0.6318(3) 0.1572(2) -0.08782(17) 0.0324(8) Uani 1 1 d .
O2 O -0.0945(3) 0.3642(2) -0.05062(17) 0.0300(8) Uani 1 1 d .
O12 O 0.1387(3) 0.08716(17) 0.42978(16) 0.0201(7) Uani 1 1 d .
O5 O -0.3502(3) 0.42553(17) 0.45080(16) 0.0197(7) Uani 1 1 d .
O8 O 0.4025(3) 0.1303(2) -0.08679(17) 0.0320(8) Uani 1 1 d .
O6 O -0.3753(3) 0.56246(18) 0.40125(16) 0.0195(6) Uani 1 1 d .
C34 C 0.2452(3) 0.0405(3) 0.3261(2) 0.0130(8) Uani 1 1 d .
N1 N -0.0042(3) 0.21580(19) 0.51413(19) 0.0121(7) Uani 1 1 d .
N3 N -0.4539(3) 0.9783(2) 0.4965(2) 0.0234(8) Uani 1 1 d .
C12 C -0.2487(4) 0.4720(3) 0.3360(2) 0.0148(8) Uani 1 1 d .
N4 N -0.5010(3) 0.7211(2) 0.47351(18) 0.0133(7) Uani 1 1 d .
O10 O 0.8860(3) 0.09252(19) 0.42248(18) 0.0274(7) Uani 1 1 d .
C39 C 0.2526(4) -0.0173(3) 0.2745(2) 0.0208(10) Uani 1 1 d .
H19C H 0.2120 -0.0682 0.2848 0.025 Uiso 1 1 calc R
O3 O 0.3969(3) 0.43084(18) 0.43711(16) 0.0208(7) Uani 1 1 d .
C41 C 0.5769(4) 0.1071(3) 0.1190(2) 0.0174(9) Uani 1 1 d .
C27 C 0.2829(4) 0.4668(2) 0.3278(2) 0.0132(8) Uani 1 1 d .
C22 C 0.1466(4) 0.3782(3) 0.0792(2) 0.0199(7) Uani 1 1 d .
H5A H 0.2300 0.3708 0.0799 0.024 Uiso 1 1 calc R
C42 C 0.6385(4) 0.1286(3) 0.0491(2) 0.0222(10) Uani 1 1 d .
H8E H 0.7209 0.1374 0.0484 0.027 Uiso 1 1 calc R
C44 C 0.4549(4) 0.1213(3) -0.0176(2) 0.0209(9) Uani 1 1 d .
C23 C 0.0832(4) 0.4028(3) 0.1430(2) 0.0180(9) Uani 1 1 d .
C20 C -0.0405(4) 0.3781(3) 0.0140(2) 0.0225(10) Uani 1 1 d .
C4 C -0.3932(4) 0.7575(3) 0.4650(2) 0.0170(9) Uani 1 1 d .
H1B H -0.3263 0.7247 0.4531 0.020 Uiso 1 1 calc R
C21 C 0.0859(4) 0.3650(3) 0.0162(2) 0.0199(7) Uani 1 1 d .
C2 C -0.5892(4) 0.8540(3) 0.4988(3) 0.0226(10) Uani 1 1 d .
H4B H -0.6579 0.8856 0.5098 0.027 Uiso 1 1 calc R
C43 C 0.5797(5) 0.1367(3) -0.0181(2) 0.0249(10) Uani 1 1 d .
C15 C -0.1121(4) 0.4363(3) 0.2094(2) 0.0173(9) Uani 1 1 d .
C16 C -0.1120(4) 0.3793(3) 0.2761(2) 0.0212(9) Uani 1 1 d .
H16A H -0.0644 0.3297 0.2791 0.025 Uiso 1 1 calc R
N2 N -0.0395(4) 0.4783(2) 0.5178(2) 0.0256(9) Uani 1 1 d .
C18 C -0.0396(4) 0.4151(3) 0.1416(2) 0.0169(9) Uani 1 1 d .
C45 C 0.3938(4) 0.1008(3) 0.0513(2) 0.0225(10) Uani 1 1 d .
H5E H 0.3114 0.0917 0.0520 0.027 Uiso 1 1 calc R
C49 C 0.7760(4) 0.0536(3) 0.3223(2) 0.0163(9) Uani 1 1 d .
C29 C 0.1477(4) 0.5060(3) 0.2263(2) 0.0197(9) Uani 1 1 d .
H14A H 0.0991 0.5469 0.1987 0.024 Uiso 1 1 calc R
C35 C 0.3083(4) 0.1161(3) 0.3109(2) 0.0173(9) Uani 1 1 d .
H17C H 0.3043 0.1554 0.3452 0.021 Uiso 1 1 calc R
C1 C -0.4778(4) 0.8907(3) 0.4897(2) 0.0170(9) Uani 1 1 d .
C40 C 0.4535(4) 0.0936(3) 0.1197(2) 0.0201(9) Uani 1 1 d .
C37 C 0.3825(4) 0.0749(3) 0.1920(2) 0.0152(8) Uani 1 1 d .
C25 C 0.2253(4) 0.3628(3) 0.2507(2) 0.0194(9) Uani 1 1 d .
H10A H 0.2310 0.3074 0.2388 0.023 Uiso 1 1 calc R
C7 C -0.1018(4) 0.3364(3) 0.5585(2) 0.0200(9) Uani 1 1 d .
H2C H -0.1629 0.3587 0.5875 0.024 Uiso 1 1 calc R
C17 C -0.1820(4) 0.3962(3) 0.3378(2) 0.0198(9) Uani 1 1 d .
H17A H -0.1846 0.3563 0.3811 0.024 Uiso 1 1 calc R
C46 C 0.6459(4) 0.0901(3) 0.1897(2) 0.0191(9) Uani 1 1 d .
C38 C 0.3198(4) -0.0003(3) 0.2073(2) 0.0225(10) Uani 1 1 d .
H20C H 0.3228 -0.0393 0.1727 0.027 Uiso 1 1 calc R
C9 C 0.0668(4) 0.3547(3) 0.4705(3) 0.0281(11) Uani 1 1 d .
H4C H 0.1213 0.3892 0.4410 0.034 Uiso 1 1 calc R
C30 C 0.3558(4) 0.4904(3) 0.3907(2) 0.0164(9) Uani 1 1 d .
C6 C -0.0882(4) 0.2496(2) 0.5578(2) 0.0148(9) Uani 1 1 d .
H1C H -0.1390 0.2134 0.5886 0.018 Uiso 1 1 calc R
C8 C -0.0217(4) 0.3898(2) 0.5148(2) 0.0164(9) Uani 1 1 d .
C26 C 0.2884(4) 0.3841(3) 0.3108(2) 0.0193(9) Uani 1 1 d .
H11A H 0.3345 0.3428 0.3399 0.023 Uiso 1 1 calc R
C24 C 0.1536(4) 0.4235(3) 0.2079(2) 0.0167(9) Uani 1 1 d .
C19 C -0.1013(4) 0.4026(3) 0.0762(2) 0.0234(10) Uani 1 1 d .
H8A H -0.1845 0.4111 0.0751 0.028 Uiso 1 1 calc R
C47 C 0.6407(4) 0.0109(3) 0.2337(2) 0.0210(9) Uani 1 1 d .
H10E H 0.5922 -0.0305 0.2191 0.025 Uiso 1 1 calc R
C36 C 0.3773(4) 0.1322(3) 0.2442(2) 0.0197(9) Uani 1 1 d .
H16C H 0.4205 0.1820 0.2346 0.024 Uiso 1 1 calc R
C13 C -0.2436(4) 0.5302(3) 0.2703(3) 0.0279(11) Uani 1 1 d .
H19A H -0.2852 0.5823 0.2686 0.034 Uiso 1 1 calc R
C28 C 0.2128(4) 0.5281(3) 0.2850(2) 0.0187(9) Uani 1 1 d .
H13A H 0.2096 0.5839 0.2957 0.022 Uiso 1 1 calc R
C33 C 0.1654(3) 0.0251(2) 0.3958(2) 0.0132(8) Uani 1 1 d .
C50 C 0.7812(4) 0.1336(3) 0.2797(3) 0.0295(11) Uani 1 1 d .
H13C H 0.8261 0.1758 0.2960 0.035 Uiso 1 1 calc R
C3 C -0.5956(4) 0.7692(3) 0.4910(3) 0.0206(9) Uani 1 1 d .
H5B H -0.6702 0.7439 0.4983 0.025 Uiso 1 1 calc R
C51 C 0.7194(4) 0.1505(3) 0.2129(3) 0.0294(11) Uani 1 1 d .
H14C H 0.7272 0.2030 0.1831 0.035 Uiso 1 1 calc R
C10 C 0.0718(4) 0.2678(3) 0.4713(3) 0.0248(11) Uani 1 1 d .
H5C H 0.1298 0.2441 0.4411 0.030 Uiso 1 1 calc R
C14 C -0.1769(5) 0.5111(3) 0.2074(3) 0.0312(12) Uani 1 1 d .
H20A H -0.1764 0.5498 0.1633 0.037 Uiso 1 1 calc R
C48 C 0.7057(4) -0.0074(3) 0.2982(2) 0.0223(10) Uani 1 1 d .
H11C H 0.7024 -0.0613 0.3260 0.027 Uiso 1 1 calc R
C11 C -0.3307(3) 0.4888(3) 0.4012(2) 0.0145(8) Uani 1 1 d .
C52 C 0.8505(4) 0.0326(3) 0.3913(2) 0.0157(9) Uani 1 1 d .
C31 C 0.2664(5) 0.3285(3) -0.0478(3) 0.0369(13) Uani 1 1 d .
H2A1 H 0.2942 0.3105 -0.0948 0.055 Uiso 1 1 calc R
H2A2 H 0.2891 0.2862 -0.0067 0.055 Uiso 1 1 calc R
H2A3 H 0.3021 0.3816 -0.0422 0.055 Uiso 1 1 calc R
C32 C -0.2205(5) 0.3807(4) -0.0539(3) 0.0394(13) Uani 1 1 d .
H1A1 H -0.2486 0.3689 -0.1017 0.059 Uiso 1 1 calc R
H1A2 H -0.2376 0.4394 -0.0488 0.059 Uiso 1 1 calc R
H1A3 H -0.2608 0.3451 -0.0137 0.059 Uiso 1 1 calc R
C5 C -0.3776(4) 0.8412(3) 0.4733(2) 0.0189(9) Uani 1 1 d .
H2B H -0.3013 0.8643 0.4680 0.023 Uiso 1 1 calc R
C53 C 0.7587(5) 0.1619(4) -0.0912(3) 0.0409(14) Uani 1 1 d .
H1E1 H 0.7856 0.1770 -0.1428 0.061 Uiso 1 1 calc R
H1E2 H 0.7937 0.1076 -0.0716 0.061 Uiso 1 1 calc R
H1E3 H 0.7831 0.2042 -0.0616 0.061 Uiso 1 1 calc R
C54 C 0.2784(5) 0.1093(4) -0.0871(3) 0.0385(13) Uani 1 1 d .
H2E1 H 0.2510 0.1178 -0.1381 0.058 Uiso 1 1 calc R
H2E2 H 0.2316 0.1452 -0.0573 0.058 Uiso 1 1 calc R
H2E3 H 0.2691 0.0508 -0.0660 0.058 Uiso 1 1 calc R

loop_
_atom_site_aniso_label
_atom_site_aniso_U_11
_atom_site_aniso_U_22
_atom_site_aniso_U_33
_atom_site_aniso_U_23
_atom_site_aniso_U_13
_atom_site_aniso_U_12
Zn1 0.0115(2) 0.0044(2) 0.0135(2) -0.00107(17) 0.00301(18) -0.00107(17)
Zn2 0.0146(2) 0.0045(2) 0.0115(2) -0.00099(17) 0.00224(18) -0.00097(17)
O4 0.0182(15) 0.0158(15) 0.0169(15) 0.0002(12) -0.0002(12) -0.0026(12)
O11 0.0248(17) 0.0137(15) 0.0241(16) 0.0005(12) 0.0142(13) -0.0040(12)
O1 0.041(2) 0.0320(18) 0.0154(16) -0.0102(14) 0.0086(14) 0.0034(15)
O9 0.0228(16) 0.0210(16) 0.0225(16) -0.0018(13) -0.0055(13) 0.0051(13)
O7 0.046(2) 0.0348(19) 0.0151(16) -0.0025(14) 0.0128(15) -0.0043(16)
O2 0.041(2) 0.038(2) 0.0134(15) -0.0133(14) -0.0048(14) -0.0019(16)
O12 0.0263(17) 0.0118(14) 0.0219(16) -0.0041(12) 0.0119(13) -0.0015(12)
O5 0.0252(17) 0.0140(14) 0.0200(15) -0.0035(12) 0.0078(13) -0.0068(12)
O8 0.044(2) 0.040(2) 0.0122(15) -0.0030(14) -0.0031(14) -0.0005(16)
O6 0.0201(16) 0.0184(15) 0.0186(15) 0.0012(12) 0.0018(12) 0.0041(12)
C34 0.0082(19) 0.016(2) 0.013(2) 0.0005(16) 0.0053(15) 0.0000(15)
N1 0.0108(16) 0.0067(15) 0.0190(17) -0.0036(13) 0.0017(13) -0.0003(13)
N3 0.029(2) 0.0128(18) 0.029(2) -0.0074(16) 0.0026(17) -0.0018(14)
C12 0.015(2) 0.019(2) 0.0104(19) -0.0036(16) 0.0020(16) -0.0009(16)
N4 0.0186(18) 0.0096(16) 0.0111(16) 0.0003(13) -0.0004(14) 0.0039(14)
O10 0.037(2) 0.0203(16) 0.0261(17) -0.0049(14) -0.0157(15) 0.0008(14)
C39 0.021(2) 0.016(2) 0.025(2) -0.0056(18) 0.0121(18) -0.0095(18)
O3 0.0293(17) 0.0164(15) 0.0179(15) -0.0059(13) -0.0073(13) 0.0043(13)
C41 0.024(2) 0.020(2) 0.0083(19) -0.0020(17) 0.0032(17) 0.0032(18)
C27 0.014(2) 0.0120(19) 0.015(2) -0.0053(16) 0.0019(16) -0.0007(16)
C22 0.0283(17) 0.0177(15) 0.0147(14) -0.0077(12) 0.0078(13) -0.0005(13)
C42 0.022(2) 0.024(2) 0.021(2) -0.0024(19) 0.0104(18) -0.0023(18)
C44 0.027(2) 0.026(2) 0.010(2) -0.0050(18) -0.0003(18) 0.0034(19)
C23 0.025(2) 0.015(2) 0.014(2) -0.0046(17) 0.0021(17) 0.0013(17)
C20 0.035(3) 0.021(2) 0.012(2) -0.0057(18) 0.0005(19) -0.002(2)
C4 0.012(2) 0.013(2) 0.026(2) -0.0041(17) 0.0026(17) 0.0003(16)
C21 0.0283(17) 0.0177(15) 0.0147(14) -0.0077(12) 0.0078(13) -0.0005(13)
C2 0.023(2) 0.011(2) 0.035(3) -0.0126(19) 0.001(2) 0.0044(18)
C43 0.047(3) 0.021(2) 0.007(2) -0.0044(17) 0.0057(19) 0.007(2)
C15 0.014(2) 0.024(2) 0.015(2) -0.0071(18) -0.0004(16) -0.0021(17)
C16 0.025(2) 0.018(2) 0.021(2) -0.0064(18) 0.0038(18) 0.0041(18)
N2 0.031(2) 0.0113(18) 0.035(2) -0.0065(16) 0.0146(17) -0.0038(15)
C18 0.019(2) 0.019(2) 0.013(2) -0.0035(17) 0.0019(17) 0.0004(17)
C45 0.025(2) 0.028(2) 0.015(2) -0.0053(19) 0.0006(18) 0.0026(19)
C49 0.014(2) 0.017(2) 0.016(2) 0.0015(17) 0.0045(16) 0.0007(16)
C29 0.020(2) 0.020(2) 0.019(2) -0.0056(18) -0.0046(18) 0.0048(18)
C35 0.024(2) 0.0113(19) 0.017(2) -0.0060(16) 0.0093(18) -0.0037(17)
C1 0.017(2) 0.0094(19) 0.024(2) 0.0009(17) -0.0011(17) -0.0013(16)
C40 0.028(2) 0.022(2) 0.010(2) -0.0015(17) 0.0039(18) 0.0007(19)
C37 0.012(2) 0.020(2) 0.013(2) -0.0017(17) 0.0022(16) 0.0017(16)
C25 0.019(2) 0.018(2) 0.023(2) -0.0103(18) -0.0016(18) 0.0033(17)
C7 0.024(2) 0.015(2) 0.021(2) -0.0064(18) 0.0068(18) 0.0013(18)
C17 0.028(2) 0.017(2) 0.014(2) -0.0025(17) 0.0087(18) -0.0010(18)
C46 0.016(2) 0.023(2) 0.017(2) -0.0021(18) 0.0030(17) 0.0025(18)
C38 0.030(3) 0.023(2) 0.016(2) -0.0114(18) 0.0099(19) -0.0054(19)
C9 0.033(3) 0.009(2) 0.041(3) -0.0023(19) 0.021(2) -0.0034(19)
C30 0.019(2) 0.016(2) 0.015(2) -0.0050(17) 0.0030(17) 0.0008(17)
C6 0.018(2) 0.0069(18) 0.020(2) -0.0065(16) 0.0070(17) -0.0057(16)
C8 0.016(2) 0.0036(18) 0.030(2) -0.0037(17) 0.0061(18) -0.0028(15)
C26 0.023(2) 0.017(2) 0.017(2) 0.0000(17) 0.0018(18) 0.0036(18)
C24 0.017(2) 0.023(2) 0.0115(19) -0.0058(17) 0.0025(16) 0.0012(17)
C19 0.022(2) 0.026(2) 0.023(2) -0.0060(19) -0.0046(19) -0.0028(19)
C47 0.021(2) 0.021(2) 0.022(2) -0.0058(19) -0.0029(18) -0.0005(18)
C36 0.018(2) 0.019(2) 0.020(2) 0.0033(18) 0.0089(18) -0.0051(17)
C13 0.028(3) 0.027(2) 0.024(2) 0.008(2) 0.010(2) 0.012(2)
C28 0.022(2) 0.015(2) 0.019(2) -0.0044(17) -0.0010(18) 0.0020(17)
C33 0.0088(19) 0.015(2) 0.015(2) -0.0003(17) 0.0026(16) -0.0034(16)
C50 0.032(3) 0.022(2) 0.035(3) 0.000(2) -0.014(2) -0.006(2)
C3 0.016(2) 0.012(2) 0.033(3) -0.0044(18) 0.0019(19) 0.0004(17)
C51 0.034(3) 0.019(2) 0.034(3) 0.005(2) -0.009(2) -0.006(2)
C10 0.029(3) 0.012(2) 0.033(3) -0.0066(19) 0.018(2) -0.0029(18)
C14 0.042(3) 0.033(3) 0.014(2) 0.006(2) 0.008(2) 0.012(2)
C48 0.029(3) 0.015(2) 0.023(2) 0.0001(18) -0.0030(19) -0.0014(18)
C11 0.0100(19) 0.019(2) 0.015(2) -0.0049(17) 0.0005(16) -0.0034(16)
C52 0.011(2) 0.018(2) 0.016(2) 0.0018(17) 0.0058(16) -0.0009(16)
C31 0.041(3) 0.040(3) 0.029(3) -0.008(2) 0.019(2) 0.008(2)
C32 0.050(4) 0.047(3) 0.023(3) -0.006(2) -0.015(2) -0.004(3)
C5 0.015(2) 0.013(2) 0.029(2) -0.0027(18) 0.0003(18) -0.0052(17)
C53 0.054(4) 0.044(3) 0.027(3) -0.014(2) 0.020(2) -0.019(3)
C54 0.042(3) 0.050(3) 0.025(3) -0.010(2) -0.018(2) 0.006(3)

loop_
_atom_type_symbol
_atom_type_description
_atom_type_scat_dispersion_real
_atom_type_scat_dispersion_imag
_atom_type_scat_source
C C 0.0033 0.0016 'International Tables Vol C Tables 4.2.6.8 and 6.1.1.4'
H H 0.0000 0.0000 'International Tables Vol C Tables 4.2.6.8 and 6.1.1.4'
N N 0.0061 0.0033 'International Tables Vol C Tables 4.2.6.8 and 6.1.1.4'
O O 0.0106 0.0060 'International Tables Vol C Tables 4.2.6.8 and 6.1.1.4'
Zn Zn 0.2839 1.4301 'International Tables Vol C Tables 4.2.6.8 and 6.1.1.4'

loop_
_geom_angle_atom_site_label_1
_geom_angle_atom_site_label_2
_geom_angle_atom_site_label_3
_geom_angle
_geom_angle_site_symmetry_1
_geom_angle_site_symmetry_3
N1 Zn1 O9 102.73(13) . 2_656
N1 Zn1 O12 98.46(12) . .
O9 Zn1 O12 87.82(13) 2_656 .
N1 Zn1 O11 100.53(12) . 2_556
O9 Zn1 O11 87.63(13) 2_656 2_556
O12 Zn1 O11 161.00(11) . 2_556
N1 Zn1 O10 96.19(13) . 1_455
O9 Zn1 O10 160.96(12) 2_656 1_455
O12 Zn1 O10 87.34(14) . 1_455
O11 Zn1 O10 90.99(14) 2_556 1_455
N1 Zn1 Zn1 175.08(10) . 2_556
O9 Zn1 Zn1 82.18(9) 2_656 2_556
O12 Zn1 Zn1 81.87(8) . 2_556
O11 Zn1 Zn1 79.23(8) 2_556 2_556
O10 Zn1 Zn1 78.91(9) 1_455 2_556
O6 Zn2 O5 158.66(12) . 2_466
O6 Zn2 O4 87.53(12) . 1_455
O5 Zn2 O4 87.51(12) 2_466 1_455
O6 Zn2 N4 105.07(12) . .
O5 Zn2 N4 96.14(12) 2_466 .
O4 Zn2 N4 109.75(12) 1_455 .
O6 Zn2 O3 90.24(12) . 2_566
O5 Zn2 O3 87.14(13) 2_466 2_566
O4 Zn2 O3 159.34(11) 1_455 2_566
N4 Zn2 O3 90.67(12) . 2_566
O6 Zn2 Zn2 81.91(8) . 2_466
O5 Zn2 Zn2 77.39(8) 2_466 2_466
O4 Zn2 Zn2 90.48(8) 1_455 2_466
N4 Zn2 Zn2 158.63(10) . 2_466
O3 Zn2 Zn2 68.87(8) 2_566 2_466
C30 O4 Zn2 113.7(3) . 1_655
C33 O11 Zn1 127.7(3) . 2_556
C21 O1 C31 115.9(4) . .
C52 O9 Zn1 124.5(3) . 2_656
C43 O7 C53 116.6(4) . .
C20 O2 C32 116.7(4) . .
C33 O12 Zn1 124.5(2) . .
C11 O5 Zn2 128.8(3) . 2_466
C44 O8 C54 116.4(4) . .
C11 O6 Zn2 123.9(3) . .
C39 C34 C35 119.3(3) . .
C39 C34 C33 120.9(3) . .
C35 C34 C33 119.7(4) . .
C6 N1 C10 119.1(3) . .
C6 N1 Zn1 120.6(3) . .
C10 N1 Zn1 120.3(3) . .
N3 N3 C1 113.0(5) 2_476 .
C17 C12 C13 118.4(4) . .
C17 C12 C11 121.1(4) . .
C13 C12 C11 120.4(4) . .
C3 N4 C4 117.7(3) . .
C3 N4 Zn2 122.5(3) . .
C4 N4 Zn2 119.4(3) . .
C52 O10 Zn1 129.0(3) . 1_655
C34 C39 C38 120.9(4) . .
C30 O3 Zn2 141.4(3) . 2_566
C40 C41 C42 119.0(4) . .
C40 C41 C46 120.9(4) . .
C42 C41 C46 119.7(4) . .
C26 C27 C28 119.8(4) . .
C26 C27 C30 119.9(4) . .
C28 C27 C30 120.3(4) . .
C21 C22 C23 120.4(4) . .
C43 C42 C41 121.6(4) . .
O8 C44 C45 124.8(4) . .
O8 C44 C43 116.1(4) . .
C45 C44 C43 119.1(4) . .
C18 C23 C22 119.9(4) . .
C18 C23 C24 121.1(4) . .
C22 C23 C24 118.7(4) . .
O2 C20 C19 124.2(4) . .
O2 C20 C21 116.8(4) . .
C19 C20 C21 119.0(4) . .
N4 C4 C5 122.7(4) . .
O1 C21 C22 125.0(4) . .
O1 C21 C20 114.9(4) . .
C22 C21 C20 120.1(4) . .
C3 C2 C1 117.9(4) . .
O7 C43 C42 125.4(5) . .
O7 C43 C44 115.1(4) . .
C42 C43 C44 119.4(4) . .
C14 C15 C16 119.1(4) . .
C14 C15 C18 121.2(4) . .
C16 C15 C18 119.6(4) . .
C17 C16 C15 120.3(4) . .
N2 N2 C8 112.8(4) 2_566 .
C23 C18 C19 119.4(4) . .
C23 C18 C15 122.1(4) . .
C19 C18 C15 118.5(4) . .
C44 C45 C40 121.4(4) . .
C48 C49 C50 119.1(4) . .
C48 C49 C52 120.6(4) . .
C50 C49 C52 120.3(4) . .
C28 C29 C24 121.1(4) . .
C36 C35 C34 119.7(4) . .
C2 C1 C5 119.2(4) . .
C2 C1 N3 125.6(4) . .
C5 C1 N3 115.2(4) . .
C41 C40 C45 119.5(4) . .
C41 C40 C37 121.4(4) . .
C45 C40 C37 119.0(4) . .
C36 C37 C38 119.3(4) . .
C36 C37 C40 120.7(4) . .
C38 C37 C40 120.0(4) . .
C26 C25 C24 120.5(4) . .
C6 C7 C8 118.4(4) . .
C16 C17 C12 120.8(4) . .
C51 C46 C47 118.0(4) . .
C51 C46 C41 122.1(4) . .
C47 C46 C41 119.9(4) . .
C37 C38 C39 120.0(4) . .
C10 C9 C8 118.5(4) . .
O3 C30 O4 125.2(4) . .
O3 C30 C27 117.4(3) . .
O4 C30 C27 117.4(4) . .
N1 C6 C7 122.2(4) . .
C9 C8 C7 119.4(4) . .
C9 C8 N2 124.5(4) . .
C7 C8 N2 116.1(4) . .
C27 C26 C25 120.2(4) . .
C29 C24 C25 118.7(4) . .
C29 C24 C23 119.2(4) . .
C25 C24 C23 122.1(4) . .
C20 C19 C18 121.1(4) . .
C48 C47 C46 121.2(4) . .
C37 C36 C35 120.8(4) . .
C14 C13 C12 120.4(4) . .
C29 C28 C27 119.8(4) . .
O12 C33 O11 125.6(4) . .
O12 C33 C34 117.7(3) . .
O11 C33 C34 116.7(3) . .
C51 C50 C49 120.0(4) . .
N4 C3 C2 123.8(4) . .
C50 C51 C46 121.0(4) . .
N1 C10 C9 122.4(4) . .
C15 C14 C13 120.9(4) . .
C47 C48 C49 120.7(4) . .
O6 C11 O5 125.9(4) . .
O6 C11 C12 118.2(4) . .
O5 C11 C12 115.8(4) . .
O10 C52 O9 125.1(4) . .
O10 C52 C49 118.2(4) . .
O9 C52 C49 116.7(4) . .
C4 C5 C1 118.7(4) . .

loop_
_geom_bond_atom_site_label_1
_geom_bond_atom_site_label_2
_geom_bond_distance
_geom_bond_site_symmetry_2
Zn1 N1 2.020(3) .
Zn1 O9 2.032(3) 2_656
Zn1 O12 2.034(3) .
Zn1 O11 2.037(3) 2_556
Zn1 O10 2.039(3) 1_455
Zn1 Zn1 2.8937(12) 2_556
Zn2 O6 2.028(3) .
Zn2 O5 2.028(3) 2_466
Zn2 O4 2.044(3) 1_455
Zn2 N4 2.052(3) .
Zn2 O3 2.070(3) 2_566
Zn2 Zn2 2.9639(12) 2_466
O4 C30 1.267(5) .
O4 Zn2 2.044(3) 1_655
O11 C33 1.257(5) .
O11 Zn1 2.037(3) 2_556
O1 C21 1.369(5) .
O1 C31 1.428(6) .
O9 C52 1.264(5) .
O9 Zn1 2.032(3) 2_656
O7 C43 1.358(5) .
O7 C53 1.412(7) .
O2 C20 1.364(5) .
O2 C32 1.417(7) .
O12 C33 1.247(5) .
O5 C11 1.264(5) .
O5 Zn2 2.028(3) 2_466
O8 C44 1.371(5) .
O8 C54 1.428(6) .
O6 C11 1.254(5) .
C34 C39 1.383(6) .
C34 C35 1.398(5) .
C34 C33 1.502(5) .
N1 C6 1.341(5) .
N1 C10 1.345(5) .
N3 N3 1.229(7) 2_476
N3 C1 1.444(5) .
C12 C17 1.390(6) .
C12 C13 1.392(6) .
C12 C11 1.502(5) .
N4 C3 1.332(5) .
N4 C4 1.340(5) .
O10 C52 1.245(5) .
O10 Zn1 2.039(3) 1_655
C39 C38 1.391(6) .
O3 C30 1.254(5) .
O3 Zn2 2.070(3) 2_566
C41 C40 1.394(6) .
C41 C42 1.410(6) .
C41 C46 1.486(6) .
C27 C26 1.384(6) .
C27 C28 1.388(6) .
C27 C30 1.498(6) .
C22 C21 1.373(6) .
C22 C23 1.413(6) .
C42 C43 1.373(6) .
C44 C45 1.390(6) .
C44 C43 1.415(7) .
C23 C18 1.372(6) .
C23 C24 1.496(6) .
C20 C19 1.375(6) .
C20 C21 1.414(7) .
C4 C5 1.371(6) .
C2 C3 1.375(6) .
C2 C1 1.379(6) .
C15 C14 1.365(6) .
C15 C16 1.395(6) .
C15 C18 1.502(6) .
C16 C17 1.378(6) .
N2 N2 1.238(7) 2_566
N2 C8 1.419(5) .
C18 C19 1.414(6) .
C45 C40 1.396(6) .
C49 C48 1.382(6) .
C49 C50 1.390(6) .
C49 C52 1.499(6) .
C29 C28 1.381(6) .
C29 C24 1.389(6) .
C35 C36 1.395(5) .
C1 C5 1.389(6) .
C40 C37 1.490(5) .
C37 C36 1.386(6) .
C37 C38 1.391(6) .
C25 C26 1.386(6) .
C25 C24 1.392(6) .
C7 C6 1.382(6) .
C7 C8 1.392(6) .
C46 C51 1.390(6) .
C46 C47 1.390(6) .
C9 C10 1.376(6) .
C9 C8 1.392(6) .
C47 C48 1.372(6) .
C13 C14 1.388(6) .
C50 C51 1.386(7) .

loop_
_platon_squeeze_void_nr
_platon_squeeze_void_average_x
_platon_squeeze_void_average_y
_platon_squeeze_void_average_z
_platon_squeeze_void_volume
_platon_squeeze_void_count_electrons
1 -0.049 -0.009 0.000 1007.9 220.1
